data_7249733
loop_
_publ_author_name
'Prashanth, Jupally'
'Pisini, Krishna Prasad'
'Surampudi, Anuja Venkata Sai Durga'
'Nechipadappu, Sunil Kumar'
'Swain, Debasish'
'Balasubramanian, Sridhar'

_publ_section_title
;
 Flutamide degradation driven by sulfonic acids: An unforeseen salts and
 salt polymorphs of degraded flutamide impurity
;
_journal_name_full CrystEngComm
_journal_paper_doi 10.1039/D4CE00979G
_journal_year 2025
_chemical_formula_moiety 'C7 H6 F3 N2 O2 1+, C7 H7 O3 S 1-'
_chemical_formula_sum 'C14 H13 F3 N2 O5 S'
_chemical_formula_weight 378.32
_chemical_name_common Flu.D-PTSA(2:2)
_space_group_crystal_system orthorhombic
_space_group_IT_number 29
_space_group_name_Hall 'P 2c -2ac'
_space_group_name_H-M_alt 'P c a 21'
_atom_sites_solution_hydrogens mixed
_audit_creation_method SHELXL-2019/3
_audit_update_record
;
2024-09-26 deposited with the CCDC.	2024-12-12 downloaded from the CCDC.
;
_cell_angle_alpha 90
_cell_angle_beta 90
_cell_angle_gamma 90
_cell_formula_units_Z 8
_cell_length_a 29.2994(2)
_cell_length_b 7.4757(5)
_cell_length_c 14.7336(10)
_cell_measurement_reflns_used 9492
_cell_measurement_temperature 100(2)
_cell_measurement_theta_max 29.5
_cell_measurement_theta_min 2.765
_cell_volume 3227.2(3)
_computing_cell_refinement '<i>SAINT</i> (Bruker, 2016)'
_computing_data_collection '<i>APEX3</i> (Bruker, 2016)'
_computing_data_reduction 'Bruker SAINT'
_computing_molecular_graphics 'Bruker SHELXTL'
_computing_publication_material 'Bruker SHELXTL'
_computing_structure_refinement 'SHELXL-2018/3 (Sheldrick, 2018)'
_computing_structure_solution 'SHELXT 2018/2 (Sheldrick, 2018)'
_diffrn_ambient_temperature 100(2)
_diffrn_measured_fraction_theta_full 0.997
_diffrn_measured_fraction_theta_max 0.960
_diffrn_measurement_device_type 'Bruker D8 QUEST PHOTON-100'
_diffrn_measurement_method '\w and \f'
_diffrn_radiation_type MoK\a
_diffrn_radiation_wavelength 0.71073
_diffrn_reflns_av_R_equivalents 0.0281
_diffrn_reflns_av_unetI/netI 0.0378
_diffrn_reflns_Laue_measured_fraction_full 0.997
_diffrn_reflns_Laue_measured_fraction_max 0.960
_diffrn_reflns_limit_h_max 40
_diffrn_reflns_limit_h_min -41
_diffrn_reflns_limit_k_max 10
_diffrn_reflns_limit_k_min -8
_diffrn_reflns_limit_l_max 20
_diffrn_reflns_limit_l_min -21
_diffrn_reflns_number 27143
_diffrn_reflns_point_group_measured_fraction_full 0.988
_diffrn_reflns_point_group_measured_fraction_max 0.903
_diffrn_reflns_theta_full 25.242
_diffrn_reflns_theta_max 30.475
_diffrn_reflns_theta_min 2.725
_exptl_absorpt_coefficient_mu 0.262
_exptl_absorpt_correction_T_max 0.7461
_exptl_absorpt_correction_T_min 0.6678
_exptl_absorpt_correction_type multi-scan
_exptl_absorpt_process_details
;
 SADABS 2016/2: Krause, L., Herbst-Irmer, R., Sheldrick G.M. & Stalke D.,
 J. Appl. Cryst. 48 (2015) 3-10
;
_exptl_crystal_colour colourless
_exptl_crystal_density_diffrn 1.557
_exptl_crystal_description plate
_exptl_crystal_F_000 1552
_exptl_crystal_size_max 0.310
_exptl_crystal_size_mid 0.290
_exptl_crystal_size_min 0.270
_refine_diff_density_max 0.266
_refine_diff_density_min -0.279
_refine_diff_density_rms 0.053
_refine_ls_abs_structure_details
;
 Flack x determined using 3166 quotients [(I+)-(I-)]/[(I+)+(I-)]
 (Parsons, Flack and Wagner, Acta Cryst. B69 (2013) 249-259).
;
_refine_ls_abs_structure_Flack 0.03(2)
_refine_ls_extinction_method none
_refine_ls_goodness_of_fit_ref 1.017
_refine_ls_hydrogen_treatment mixed
_refine_ls_matrix_type full
_refine_ls_number_parameters 477
_refine_ls_number_reflns 8872
_refine_ls_number_restraints 1
_refine_ls_restrained_S_all 1.017
_refine_ls_R_factor_all 0.0429
_refine_ls_R_factor_gt 0.0329
_refine_ls_shift/su_max 0.001
_refine_ls_shift/su_mean 0.000
_refine_ls_structure_factor_coef Fsqd
_refine_ls_weighting_details 'w=1/[\s^2^(Fo^2^)+(0.0308P)^2^+0.7958P] where P=(Fo^2^+2Fc^2^)/3'
_refine_ls_weighting_scheme calc
_refine_ls_wR_factor_gt 0.0679
_refine_ls_wR_factor_ref 0.0726
_reflns_Friedel_coverage 0.816
_reflns_Friedel_fraction_full 0.977
_reflns_Friedel_fraction_max 0.842
_reflns_number_gt 7791
_reflns_number_total 8872
_reflns_threshold_expression 'I > 2\s(I)'
_cod_data_source_file d4ce00979g2.cif
_cod_data_source_block KB1376_0m
_cod_database_code 7249733
_shelx_shelxl_version_number 2019/3
_shelx_space_group_comment
;
The symmetry employed for this shelxl refinement is uniquely defined
by the following loop, which should always be used as a source of
symmetry information in preference to the above space-group names.
They are only intended as comments.
;
_shelx_estimated_absorpt_t_min 0.923
_shelx_estimated_absorpt_t_max 0.933

loop_
_space_group_symop_operation_xyz
'x, y, z'
'-x, -y, z+1/2'
'-x+1/2, y, z+1/2'
'x+1/2, -y, z'

loop_
_atom_site_label
_atom_site_type_symbol
_atom_site_fract_x
_atom_site_fract_y
_atom_site_fract_z
_atom_site_U_iso_or_equiv
_atom_site_adp_type
_atom_site_occupancy
_atom_site_site_symmetry_order
_atom_site_calc_flag
_atom_site_refinement_flags_posn
_atom_site_refinement_flags_adp
_atom_site_refinement_flags_occupancy
_atom_site_disorder_assembly
_atom_site_disorder_group
C1A C 0.90878(9) 0.0503(3) 0.74802(16) 0.0181(5) Uani 1 1 d . . . . .
C2A C 0.88100(8) 0.1921(3) 0.72013(15) 0.0162(5) Uani 1 1 d . . . . .
C3A C 0.83435(8) 0.1750(3) 0.73194(15) 0.0151(4) Uani 1 1 d . . . . .
H3A H 0.814465 0.268450 0.713297 0.018 Uiso 1 1 calc R U . . .
C4A C 0.81675(8) 0.0214(3) 0.77100(14) 0.0145(4) Uani 1 1 d . . . . .
C5A C 0.84438(8) -0.1197(3) 0.79707(17) 0.0177(4) Uani 1 1 d . . . . .
H5A H 0.831566 -0.224784 0.822914 0.021 Uiso 1 1 calc R U . . .
C6A C 0.89109(8) -0.1046(3) 0.78470(16) 0.0208(5) Uani 1 1 d . . . . .
H6A H 0.910764 -0.200189 0.801328 0.025 Uiso 1 1 calc R U . . .
C7A C 0.89963(9) 0.3588(3) 0.67620(18) 0.0216(5) Uani 1 1 d . . . . .
N1A N 0.95890(8) 0.0626(3) 0.74365(16) 0.0279(5) Uani 1 1 d . . . . .
N2A N 0.76738(7) 0.0074(3) 0.78263(13) 0.0141(4) Uani 1 1 d . . . . .
H2NA H 0.7565(8) 0.118(4) 0.804(2) 0.019(7) Uiso 1 1 d . . . . .
H2NB H 0.7554(11) -0.034(4) 0.732(2) 0.033(9) Uiso 1 1 d . . . . .
H2NC H 0.7604(9) -0.079(4) 0.8201(19) 0.017(7) Uiso 1 1 d . . . . .
O1A O 0.97918(7) -0.0598(3) 0.70569(17) 0.0444(6) Uani 1 1 d . . . . .
O2A O 0.97675(7) 0.1911(3) 0.78098(15) 0.0376(5) Uani 1 1 d . . . . .
F1A F 0.91394(6) 0.4788(2) 0.73780(11) 0.0333(4) Uani 1 1 d . . . . .
F2A F 0.93476(5) 0.3260(2) 0.62110(10) 0.0275(3) Uani 1 1 d . . . . .
F3A F 0.86754(5) 0.4404(2) 0.62666(12) 0.0316(4) Uani 1 1 d . . . . .
C8A C 0.80804(8) 0.0027(3) 0.51506(15) 0.0148(4) Uani 1 1 d . . . . .
C9A C 0.83390(8) -0.1375(3) 0.54936(16) 0.0178(5) Uani 1 1 d . . . . .
H9A H 0.820238 -0.225933 0.586865 0.021 Uiso 1 1 calc R U . . .
C10A C 0.88011(9) -0.1467(3) 0.52806(17) 0.0206(5) Uani 1 1 d . . . . .
H10A H 0.897899 -0.241700 0.552213 0.025 Uiso 1 1 calc R U . . .
C11A C 0.90100(9) -0.0206(3) 0.47232(17) 0.0200(5) Uani 1 1 d . . . . .
C12A C 0.87408(9) 0.1170(4) 0.43739(17) 0.0230(5) Uani 1 1 d . . . . .
H12A H 0.887522 0.203861 0.398676 0.028 Uiso 1 1 calc R U . . .
C13A C 0.82801(9) 0.1291(3) 0.45819(16) 0.0205(5) Uani 1 1 d . . . . .
H13A H 0.810130 0.223469 0.433684 0.025 Uiso 1 1 calc R U . . .
C14A C 0.95117(9) -0.0284(4) 0.4521(2) 0.0310(6) Uani 1 1 d . . . . .
H14A H 0.961043 -0.153534 0.449788 0.047 Uiso 1 1 calc R U . . .
H14B H 0.968050 0.034363 0.499933 0.047 Uiso 1 1 calc R U . . .
H14C H 0.957171 0.028952 0.393527 0.047 Uiso 1 1 calc R U . . .
O5A O 0.74045(6) -0.1069(2) 0.61453(10) 0.0153(3) Uani 1 1 d . . . . .
O4A O 0.74849(5) 0.2099(2) 0.58920(11) 0.0161(3) Uani 1 1 d . . . . .
O3A O 0.72188(5) 0.0168(2) 0.46687(10) 0.0162(3) Uani 1 1 d . . . . .
S1A S 0.75043(2) 0.03284(7) 0.54689(4) 0.01215(10) Uani 1 1 d . . . . .
C1B C 0.58524(8) 0.5438(3) 0.47590(16) 0.0167(5) Uani 1 1 d . . . . .
C2B C 0.60376(8) 0.6915(3) 0.52057(16) 0.0176(5) Uani 1 1 d . . . . .
C3B C 0.65018(8) 0.6892(3) 0.54004(15) 0.0157(4) Uani 1 1 d . . . . .
H3B H 0.663874 0.786819 0.571066 0.019 Uiso 1 1 calc R U . . .
C4B C 0.67630(8) 0.5441(3) 0.51403(14) 0.0137(4) Uani 1 1 d . . . . .
C5B C 0.65766(8) 0.3970(3) 0.47081(15) 0.0164(4) Uani 1 1 d . . . . .
H5B H 0.676243 0.298208 0.454073 0.020 Uiso 1 1 calc R U . . .
C6B C 0.61119(9) 0.3968(3) 0.45242(16) 0.0179(5) Uani 1 1 d . . . . .
H6B H 0.597379 0.296482 0.423934 0.021 Uiso 1 1 calc R U . . .
C7B C 0.57579(9) 0.8493(3) 0.55186(18) 0.0238(5) Uani 1 1 d . . . . .
N1B N 0.53693(7) 0.5410(3) 0.44838(14) 0.0221(4) Uani 1 1 d . . . . .
N2B N 0.72539(7) 0.5469(3) 0.53217(14) 0.0144(4) Uani 1 1 d . . . . .
H2ND H 0.7376(11) 0.426(4) 0.547(2) 0.040(9) Uiso 1 1 d . . . . .
H2NE H 0.7405(11) 0.592(4) 0.486(2) 0.033(9) Uiso 1 1 d . . . . .
H2NF H 0.7319(9) 0.624(4) 0.576(2) 0.020(7) Uiso 1 1 d . . . . .
O1B O 0.52274(6) 0.6704(3) 0.40568(13) 0.0297(4) Uani 1 1 d . . . . .
O2B O 0.51452(7) 0.4092(3) 0.46866(15) 0.0357(5) Uani 1 1 d . . . . .
F1B F 0.53453(5) 0.8019(2) 0.58088(11) 0.0283(3) Uani 1 1 d . . . . .
F2B F 0.57011(6) 0.9720(2) 0.48625(12) 0.0337(4) Uani 1 1 d . . . . .
F3B F 0.59651(6) 0.9339(2) 0.62104(13) 0.0374(4) Uani 1 1 d . . . . .
C8B C 0.82094(8) 0.5084(3) 0.27606(15) 0.0154(4) Uani 1 1 d . . . . .
C9B C 0.85218(8) 0.6324(3) 0.30759(19) 0.0250(5) Uani 1 1 d . . . . .
H9B H 0.842363 0.731635 0.342777 0.030 Uiso 1 1 calc R U . . .
C10B C 0.89825(9) 0.6098(4) 0.2871(2) 0.0288(6) Uani 1 1 d . . . . .
H10B H 0.919788 0.694071 0.309300 0.035 Uiso 1 1 calc R U . . .
C11B C 0.91344(9) 0.4663(3) 0.23477(17) 0.0211(5) Uani 1 1 d . . . . .
C12B C 0.88106(8) 0.3447(3) 0.20343(16) 0.0191(5) Uani 1 1 d . . . . .
H12B H 0.890660 0.246355 0.167356 0.023 Uiso 1 1 calc R U . . .
C13B C 0.83511(8) 0.3641(3) 0.22373(16) 0.0171(5) Uani 1 1 d . . . . .
H13B H 0.813516 0.279487 0.202059 0.021 Uiso 1 1 calc R U . . .
C14B C 0.96306(9) 0.4399(4) 0.2144(2) 0.0291(6) Uani 1 1 d . . . . .
H14D H 0.966410 0.384971 0.154351 0.044 Uiso 1 1 calc R U . . .
H14E H 0.976620 0.361573 0.260392 0.044 Uiso 1 1 calc R U . . .
H14F H 0.978635 0.555928 0.215037 0.044 Uiso 1 1 calc R U . . .
O3B O 0.74876(6) 0.3575(2) 0.34281(11) 0.0158(3) Uani 1 1 d . . . . .
O4B O 0.73806(6) 0.5650(2) 0.21781(11) 0.0185(4) Uani 1 1 d . . . . .
O5B O 0.75785(6) 0.6740(2) 0.36820(11) 0.0162(3) Uani 1 1 d . . . . .
S1B S 0.76208(2) 0.52726(7) 0.30141(4) 0.01316(10) Uani 1 1 d . . . . .

loop_
_atom_site_aniso_label
_atom_site_aniso_U_11
_atom_site_aniso_U_22
_atom_site_aniso_U_33
_atom_site_aniso_U_23
_atom_site_aniso_U_13
_atom_site_aniso_U_12
C1A 0.0199(12) 0.0189(12) 0.0154(10) 0.0009(9) -0.0003(9) 0.0000(9)
C2A 0.0198(12) 0.0137(11) 0.0150(10) -0.0001(9) -0.0001(9) -0.0003(9)
C3A 0.0218(12) 0.0124(10) 0.0110(9) 0.0009(8) -0.0015(9) 0.0004(8)
C4A 0.0181(12) 0.0153(11) 0.0100(9) -0.0015(8) -0.0008(8) -0.0014(9)
C5A 0.0228(12) 0.0145(10) 0.0157(10) 0.0029(10) -0.0014(10) -0.0011(8)
C6A 0.0223(12) 0.0187(11) 0.0215(12) 0.0041(10) -0.0014(10) 0.0026(9)
C7A 0.0216(14) 0.0187(12) 0.0245(12) 0.0030(10) 0.0015(10) -0.0015(10)
N1A 0.0210(12) 0.0303(13) 0.0323(12) 0.0133(10) -0.0005(10) 0.0012(10)
N2A 0.0192(10) 0.0134(10) 0.0097(9) 0.0011(7) -0.0005(7) -0.0020(7)
O1A 0.0293(12) 0.0352(12) 0.0686(16) 0.0090(11) 0.0186(11) 0.0131(9)
O2A 0.0256(11) 0.0426(12) 0.0447(13) 0.0072(10) -0.0111(9) -0.0092(9)
F1A 0.0440(11) 0.0203(8) 0.0357(9) -0.0053(7) 0.0036(8) -0.0135(7)
F2A 0.0261(8) 0.0290(8) 0.0276(8) 0.0070(7) 0.0074(7) -0.0022(6)
F3A 0.0268(9) 0.0267(8) 0.0413(9) 0.0203(7) -0.0002(7) -0.0004(7)
C8A 0.0165(11) 0.0161(11) 0.0117(9) -0.0025(8) -0.0011(8) 0.0001(8)
C9A 0.0225(13) 0.0141(11) 0.0169(11) -0.0003(9) -0.0008(9) 0.0000(9)
C10A 0.0205(13) 0.0172(12) 0.0242(13) -0.0008(10) -0.0028(10) 0.0040(9)
C11A 0.0159(12) 0.0233(12) 0.0208(11) -0.0064(10) 0.0007(10) -0.0001(9)
C12A 0.0216(14) 0.0270(14) 0.0205(12) 0.0049(10) 0.0033(10) -0.0022(10)
C13A 0.0200(13) 0.0228(12) 0.0185(11) 0.0071(10) -0.0001(10) 0.0033(9)
C14A 0.0186(14) 0.0323(15) 0.0421(16) -0.0052(13) 0.0029(12) 0.0007(11)
O5A 0.0202(9) 0.0136(8) 0.0123(7) 0.0006(6) -0.0007(6) -0.0024(6)
O4A 0.0207(9) 0.0124(7) 0.0153(7) -0.0027(6) -0.0005(6) 0.0019(6)
O3A 0.0156(8) 0.0220(8) 0.0109(7) -0.0011(6) -0.0018(6) 0.0004(6)
S1A 0.0154(3) 0.0117(2) 0.0093(2) 0.0001(2) -0.00068(18) 0.0004(2)
C1B 0.0164(12) 0.0182(12) 0.0155(10) 0.0017(9) 0.0001(9) -0.0027(9)
C2B 0.0193(12) 0.0156(11) 0.0180(11) 0.0002(9) 0.0002(9) 0.0004(9)
C3B 0.0195(12) 0.0130(10) 0.0145(10) 0.0002(9) -0.0010(9) -0.0020(8)
C4B 0.0168(11) 0.0133(10) 0.0109(9) 0.0021(8) 0.0001(8) -0.0013(9)
C5B 0.0204(12) 0.0147(11) 0.0141(10) -0.0001(9) -0.0003(9) 0.0019(9)
C6B 0.0242(13) 0.0145(11) 0.0150(10) -0.0025(9) -0.0007(9) -0.0035(9)
C7B 0.0219(13) 0.0189(12) 0.0306(13) -0.0047(11) -0.0013(11) 0.0014(10)
N1B 0.0213(11) 0.0232(11) 0.0218(10) -0.0046(9) -0.0020(9) -0.0014(8)
N2B 0.0177(10) 0.0144(10) 0.0112(9) -0.0010(8) -0.0002(8) 0.0012(8)
O1B 0.0249(11) 0.0329(11) 0.0312(10) 0.0013(8) -0.0071(8) 0.0037(8)
O2B 0.0257(11) 0.0326(11) 0.0487(12) 0.0006(10) -0.0017(9) -0.0123(9)
F1B 0.0199(8) 0.0320(8) 0.0329(8) -0.0066(7) 0.0057(7) 0.0033(6)
F2B 0.0318(9) 0.0196(8) 0.0496(10) 0.0067(7) 0.0038(8) 0.0076(7)
F3B 0.0308(10) 0.0291(9) 0.0521(11) -0.0254(8) -0.0093(8) 0.0066(7)
C8B 0.0194(12) 0.0137(11) 0.0132(10) 0.0004(8) 0.0004(8) 0.0001(8)
C9B 0.0229(13) 0.0224(12) 0.0296(13) -0.0109(11) 0.0016(12) -0.0029(9)
C10B 0.0225(13) 0.0271(13) 0.0370(16) -0.0105(12) -0.0007(12) -0.0070(10)
C11B 0.0182(13) 0.0254(13) 0.0198(11) 0.0012(10) 0.0001(10) -0.0006(10)
C12B 0.0233(13) 0.0180(11) 0.0161(11) -0.0009(9) 0.0004(9) 0.0034(9)
C13B 0.0204(12) 0.0153(11) 0.0157(10) -0.0005(9) -0.0008(9) -0.0008(9)
C14B 0.0194(13) 0.0334(15) 0.0344(15) 0.0012(12) -0.0009(11) 0.0022(11)
O3B 0.0183(8) 0.0131(7) 0.0159(7) 0.0018(6) 0.0010(7) -0.0004(6)
O4B 0.0206(9) 0.0208(9) 0.0141(8) 0.0029(6) -0.0012(7) 0.0029(7)
O5B 0.0231(9) 0.0116(7) 0.0139(7) -0.0014(6) 0.0025(7) 0.0011(6)
S1B 0.0172(3) 0.0113(2) 0.0109(2) 0.0007(2) 0.0005(2) 0.00069(19)

loop_
_atom_type_symbol
_atom_type_description
_atom_type_scat_dispersion_real
_atom_type_scat_dispersion_imag
_atom_type_scat_source
C C 0.0033 0.0016 'International Tables Vol C Tables 4.2.6.8 and 6.1.1.4'
H H 0.0000 0.0000 'International Tables Vol C Tables 4.2.6.8 and 6.1.1.4'
N N 0.0061 0.0033 'International Tables Vol C Tables 4.2.6.8 and 6.1.1.4'
O O 0.0106 0.0060 'International Tables Vol C Tables 4.2.6.8 and 6.1.1.4'
F F 0.0171 0.0103 'International Tables Vol C Tables 4.2.6.8 and 6.1.1.4'
S S 0.1246 0.1234 'International Tables Vol C Tables 4.2.6.8 and 6.1.1.4'

loop_
_geom_angle_atom_site_label_1
_geom_angle_atom_site_label_2
_geom_angle_atom_site_label_3
_geom_angle
_geom_angle_site_symmetry_1
_geom_angle_site_symmetry_3
_geom_angle_publ_flag
C6A C1A C2A 122.2(2) . . ?
C6A C1A N1A 116.4(2) . . ?
C2A C1A N1A 121.4(2) . . ?
C3A C2A C1A 117.9(2) . . ?
C3A C2A C7A 119.2(2) . . ?
C1A C2A C7A 122.9(2) . . ?
C2A C3A C4A 119.8(2) . . ?
C2A C3A H3A 120.1 . . ?
C4A C3A H3A 120.1 . . ?
C5A C4A C3A 122.0(2) . . ?
C5A C4A N2A 119.5(2) . . ?
C3A C4A N2A 118.5(2) . . ?
C4A C5A C6A 118.6(2) . . ?
C4A C5A H5A 120.7 . . ?
C6A C5A H5A 120.7 . . ?
C1A C6A C5A 119.4(2) . . ?
C1A C6A H6A 120.3 . . ?
C5A C6A H6A 120.3 . . ?
F2A C7A F3A 107.1(2) . . ?
F2A C7A F1A 107.0(2) . . ?
F3A C7A F1A 106.5(2) . . ?
F2A C7A C2A 112.9(2) . . ?
F3A C7A C2A 110.9(2) . . ?
F1A C7A C2A 112.0(2) . . ?
O2A N1A O1A 125.7(2) . . ?
O2A N1A C1A 117.1(2) . . ?
O1A N1A C1A 117.2(2) . . ?
C4A N2A H2NA 108.2(15) . . ?
C4A N2A H2NB 109(2) . . ?
H2NA N2A H2NB 117(3) . . ?
C4A N2A H2NC 111.0(17) . . ?
H2NA N2A H2NC 111(2) . . ?
H2NB N2A H2NC 100(3) . . ?
C9A C8A C13A 120.1(2) . . ?
C9A C8A S1A 121.41(18) . . ?
C13A C8A S1A 118.35(18) . . ?
C8A C9A C10A 119.1(2) . . ?
C8A C9A H9A 120.5 . . ?
C10A C9A H9A 120.5 . . ?
C9A C10A C11A 121.8(2) . . ?
C9A C10A H10A 119.1 . . ?
C11A C10A H10A 119.1 . . ?
C10A C11A C12A 117.9(2) . . ?
C10A C11A C14A 121.4(2) . . ?
C12A C11A C14A 120.6(2) . . ?
C13A C12A C11A 121.1(2) . . ?
C13A C12A H12A 119.4 . . ?
C11A C12A H12A 119.4 . . ?
C12A C13A C8A 119.8(2) . . ?
C12A C13A H13A 120.1 . . ?
C8A C13A H13A 120.1 . . ?
C11A C14A H14A 109.5 . . ?
C11A C14A H14B 109.5 . . ?
H14A C14A H14B 109.5 . . ?
C11A C14A H14C 109.5 . . ?
H14A C14A H14C 109.5 . . ?
H14B C14A H14C 109.5 . . ?
O3A S1A O4A 113.49(10) . . ?
O3A S1A O5A 112.13(10) . . ?
O4A S1A O5A 110.21(10) . . ?
O3A S1A C8A 108.95(10) . . ?
O4A S1A C8A 105.39(10) . . ?
O5A S1A C8A 106.18(10) . . ?
C6B C1B C2B 122.3(2) . . ?
C6B C1B N1B 116.7(2) . . ?
C2B C1B N1B 121.0(2) . . ?
C3B C2B C1B 117.9(2) . . ?
C3B C2B C7B 118.6(2) . . ?
C1B C2B C7B 123.5(2) . . ?
C4B C3B C2B 119.6(2) . . ?
C4B C3B H3B 120.2 . . ?
C2B C3B H3B 120.2 . . ?
C3B C4B C5B 122.2(2) . . ?
C3B C4B N2B 118.8(2) . . ?
C5B C4B N2B 118.9(2) . . ?
C4B C5B C6B 118.6(2) . . ?
C4B C5B H5B 120.7 . . ?
C6B C5B H5B 120.7 . . ?
C1B C6B C5B 119.4(2) . . ?
C1B C6B H6B 120.3 . . ?
C5B C6B H6B 120.3 . . ?
F1B C7B F2B 107.5(2) . . ?
F1B C7B F3B 107.0(2) . . ?
F2B C7B F3B 106.3(2) . . ?
F1B C7B C2B 112.6(2) . . ?
F2B C7B C2B 112.4(2) . . ?
F3B C7B C2B 110.7(2) . . ?
O2B N1B O1B 125.4(2) . . ?
O2B N1B C1B 117.5(2) . . ?
O1B N1B C1B 117.1(2) . . ?
C4B N2B H2ND 112.4(18) . . ?
C4B N2B H2NE 111(2) . . ?
H2ND N2B H2NE 110(3) . . ?
C4B N2B H2NF 110.8(17) . . ?
H2ND N2B H2NF 111(3) . . ?
H2NE N2B H2NF 102(3) . . ?
C9B C8B C13B 120.6(2) . . ?
C9B C8B S1B 121.39(18) . . ?
C13B C8B S1B 118.03(18) . . ?
C8B C9B C10B 119.2(2) . . ?
C8B C9B H9B 120.4 . . ?
C10B C9B H9B 120.4 . . ?
C9B C10B C11B 121.5(2) . . ?
C9B C10B H10B 119.3 . . ?
C11B C10B H10B 119.3 . . ?
C12B C11B C10B 117.9(2) . . ?
C12B C11B C14B 120.6(2) . . ?
C10B C11B C14B 121.5(2) . . ?
C13B C12B C11B 121.5(2) . . ?
C13B C12B H12B 119.3 . . ?
C11B C12B H12B 119.3 . . ?
C12B C13B C8B 119.4(2) . . ?
C12B C13B H13B 120.3 . . ?
C8B C13B H13B 120.3 . . ?
C11B C14B H14D 109.5 . . ?
C11B C14B H14E 109.5 . . ?
H14D C14B H14E 109.5 . . ?
C11B C14B H14F 109.5 . . ?
H14D C14B H14F 109.5 . . ?
H14E C14B H14F 109.5 . . ?
O4B S1B O3B 113.26(10) . . ?
O4B S1B O5B 112.40(10) . . ?
O3B S1B O5B 110.14(10) . . ?
O4B S1B C8B 108.05(10) . . ?
O3B S1B C8B 106.22(10) . . ?
O5B S1B C8B 106.31(10) . . ?

loop_
_geom_bond_atom_site_label_1
_geom_bond_atom_site_label_2
_geom_bond_distance
_geom_bond_site_symmetry_2
_geom_bond_publ_flag
C1A C6A 1.379(3) . ?
C1A C2A 1.398(3) . ?
C1A N1A 1.473(3) . ?
C2A C3A 1.384(3) . ?
C2A C7A 1.507(3) . ?
C3A C4A 1.384(3) . ?
C3A H3A 0.9500 . ?
C4A C5A 1.384(3) . ?
C4A N2A 1.461(3) . ?
C5A C6A 1.385(3) . ?
C5A H5A 0.9500 . ?
C6A H6A 0.9500 . ?
C7A F2A 1.334(3) . ?
C7A F3A 1.337(3) . ?
C7A F1A 1.343(3) . ?
N1A O2A 1.224(3) . ?
N1A O1A 1.226(3) . ?
N2A H2NA 0.94(3) . ?
N2A H2NB 0.88(3) . ?
N2A H2NC 0.88(3) . ?
C8A C9A 1.389(3) . ?
C8A C13A 1.392(3) . ?
C8A S1A 1.766(2) . ?
C9A C10A 1.392(3) . ?
C9A H9A 0.9500 . ?
C10A C11A 1.392(4) . ?
C10A H10A 0.9500 . ?
C11A C12A 1.394(3) . ?
C11A C14A 1.501(4) . ?
C12A C13A 1.387(4) . ?
C12A H12A 0.9500 . ?
C13A H13A 0.9500 . ?
C14A H14A 0.9800 . ?
C14A H14B 0.9800 . ?
C14A H14C 0.9800 . ?
O5A S1A 1.4732(16) . ?
O4A S1A 1.4641(16) . ?
O3A S1A 1.4505(16) . ?
C1B C6B 1.381(3) . ?
C1B C2B 1.395(3) . ?
C1B N1B 1.473(3) . ?
C2B C3B 1.390(3) . ?
C2B C7B 1.508(3) . ?
C3B C4B 1.382(3) . ?
C3B H3B 0.9500 . ?
C4B C5B 1.383(3) . ?
C4B N2B 1.463(3) . ?
C5B C6B 1.388(3) . ?
C5B H5B 0.9500 . ?
C6B H6B 0.9500 . ?
C7B F1B 1.330(3) . ?
C7B F2B 1.343(3) . ?
C7B F3B 1.344(3) . ?
N1B O2B 1.221(3) . ?
N1B O1B 1.226(3) . ?
N2B H2ND 1.00(3) . ?
N2B H2NE 0.88(3) . ?
N2B H2NF 0.88(3) . ?
C8B C9B 1.383(3) . ?
C8B C13B 1.390(3) . ?
C8B S1B 1.770(2) . ?
C9B C10B 1.393(3) . ?
C9B H9B 0.9500 . ?
C10B C11B 1.394(4) . ?
C10B H10B 0.9500 . ?
C11B C12B 1.393(3) . ?
C11B C14B 1.498(4) . ?
C12B C13B 1.387(3) . ?
C12B H12B 0.9500 . ?
C13B H13B 0.9500 . ?
C14B H14D 0.9800 . ?
C14B H14E 0.9800 . ?
C14B H14F 0.9800 . ?
O3B S1B 1.4611(16) . ?
O4B S1B 1.4465(17) . ?
O5B S1B 1.4791(16) . ?

loop_
_geom_hbond_atom_site_label_D
_geom_hbond_atom_site_label_H
_geom_hbond_atom_site_label_A
_geom_hbond_distance_DH
_geom_hbond_distance_HA
_geom_hbond_distance_DA
_geom_hbond_angle_DHA
_geom_hbond_site_symmetry_A
_geom_hbond_publ_flag
N2A H2NB O5A 0.88(3) 1.86(3) 2.736(2) 169(3) . yes
N2A H2NB S1A 0.88(3) 2.77(3) 3.514(2) 142(3) . yes
N2B H2ND O4A 1.00(3) 1.76(3) 2.740(3) 167(3) . yes
N2B H2ND S1A 1.00(3) 2.96(3) 3.918(2) 161(2) . yes
N2B H2NE O5B 0.88(3) 1.90(3) 2.765(3) 164(3) . yes
N2B H2NE S1B 0.88(3) 2.83(3) 3.569(2) 142(3) . yes
N2A H2NA O3B 0.94(3) 1.89(3) 2.803(3) 164(2) 3_655 yes
N2B H2NF O4B 0.88(3) 2.31(3) 2.940(3) 128(2) 3_655 yes
N2A H2NC O5B 0.88(3) 2.05(3) 2.889(3) 161(2) 3_645 yes
N2A H2NC S1B 0.88(3) 3.03(3) 3.702(2) 136(2) 3_645 yes
N2B H2NF O5A 0.88(3) 2.11(3) 2.892(3) 148(2) 1_565 yes
C3B H3B O5A 0.95 2.46 3.244(3) 139.2 1_565 yes
C6A H6A F1A 0.95 2.58 3.260(3) 128.9 1_545 yes
C13B H13B O4A 0.95 2.52 3.355(3) 147.2 3_654 yes
C5B H5B O3A 0.95 2.50 3.409(3) 160.2 . yes
C13A H13A O3B 0.95 2.46 3.346(3) 156.1 . yes

loop_
_geom_torsion_atom_site_label_1
_geom_torsion_atom_site_label_2
_geom_torsion_atom_site_label_3
_geom_torsion_atom_site_label_4
_geom_torsion
_geom_torsion_site_symmetry_1
_geom_torsion_site_symmetry_2
_geom_torsion_site_symmetry_3
_geom_torsion_site_symmetry_4
_geom_torsion_publ_flag
C6A C1A C2A C3A 1.3(3) . . . . ?
N1A C1A C2A C3A -175.8(2) . . . . ?
C6A C1A C2A C7A -177.2(2) . . . . ?
N1A C1A C2A C7A 5.7(4) . . . . ?
C1A C2A C3A C4A 0.5(3) . . . . ?
C7A C2A C3A C4A 179.1(2) . . . . ?
C2A C3A C4A C5A -1.6(3) . . . . ?
C2A C3A C4A N2A 179.94(19) . . . . ?
C3A C4A C5A C6A 1.0(3) . . . . ?
N2A C4A C5A C6A 179.4(2) . . . . ?
C2A C1A C6A C5A -1.9(4) . . . . ?
N1A C1A C6A C5A 175.3(2) . . . . ?
C4A C5A C6A C1A 0.8(4) . . . . ?
C3A C2A C7A F2A -141.8(2) . . . . ?
C1A C2A C7A F2A 36.7(3) . . . . ?
C3A C2A C7A F3A -21.6(3) . . . . ?
C1A C2A C7A F3A 156.9(2) . . . . ?
C3A C2A C7A F1A 97.2(3) . . . . ?
C1A C2A C7A F1A -84.3(3) . . . . ?
C6A C1A N1A O2A -123.6(2) . . . . ?
C2A C1A N1A O2A 53.6(3) . . . . ?
C6A C1A N1A O1A 54.0(3) . . . . ?
C2A C1A N1A O1A -128.8(3) . . . . ?
C13A C8A C9A C10A 1.7(3) . . . . ?
S1A C8A C9A C10A -174.70(18) . . . . ?
C8A C9A C10A C11A -0.9(4) . . . . ?
C9A C10A C11A C12A -0.3(4) . . . . ?
C9A C10A C11A C14A 178.0(2) . . . . ?
C10A C11A C12A C13A 0.7(4) . . . . ?
C14A C11A C12A C13A -177.7(2) . . . . ?
C11A C12A C13A C8A 0.2(4) . . . . ?
C9A C8A C13A C12A -1.4(4) . . . . ?
S1A C8A C13A C12A 175.14(19) . . . . ?
C9A C8A S1A O3A -118.00(19) . . . . ?
C13A C8A S1A O3A 65.5(2) . . . . ?
C9A C8A S1A O4A 119.89(19) . . . . ?
C13A C8A S1A O4A -56.6(2) . . . . ?
C9A C8A S1A O5A 3.0(2) . . . . ?
C13A C8A S1A O5A -173.52(18) . . . . ?
C6B C1B C2B C3B 1.1(3) . . . . ?
N1B C1B C2B C3B -176.5(2) . . . . ?
C6B C1B C2B C7B -176.4(2) . . . . ?
N1B C1B C2B C7B 6.0(3) . . . . ?
C1B C2B C3B C4B 0.8(3) . . . . ?
C7B C2B C3B C4B 178.4(2) . . . . ?
C2B C3B C4B C5B -1.7(3) . . . . ?
C2B C3B C4B N2B 177.8(2) . . . . ?
C3B C4B C5B C6B 0.6(3) . . . . ?
N2B C4B C5B C6B -178.9(2) . . . . ?
C2B C1B C6B C5B -2.2(4) . . . . ?
N1B C1B C6B C5B 175.5(2) . . . . ?
C4B C5B C6B C1B 1.3(3) . . . . ?
C3B C2B C7B F1B -141.6(2) . . . . ?
C1B C2B C7B F1B 35.9(3) . . . . ?
C3B C2B C7B F2B 96.8(3) . . . . ?
C1B C2B C7B F2B -85.7(3) . . . . ?
C3B C2B C7B F3B -21.9(3) . . . . ?
C1B C2B C7B F3B 155.5(2) . . . . ?
C6B C1B N1B O2B 51.7(3) . . . . ?
C2B C1B N1B O2B -130.6(2) . . . . ?
C6B C1B N1B O1B -127.2(2) . . . . ?
C2B C1B N1B O1B 50.5(3) . . . . ?
C13B C8B C9B C10B -0.7(4) . . . . ?
S1B C8B C9B C10B 178.9(2) . . . . ?
C8B C9B C10B C11B 0.7(4) . . . . ?
C9B C10B C11B C12B -0.2(4) . . . . ?
C9B C10B C11B C14B -178.7(3) . . . . ?
C10B C11B C12B C13B -0.4(4) . . . . ?
C14B C11B C12B C13B 178.2(2) . . . . ?
C11B C12B C13B C8B 0.4(3) . . . . ?
C9B C8B C13B C12B 0.2(3) . . . . ?
S1B C8B C13B C12B -179.39(18) . . . . ?
C9B C8B S1B O4B 112.9(2) . . . . ?
C13B C8B S1B O4B -67.5(2) . . . . ?
C9B C8B S1B O3B -125.2(2) . . . . ?
C13B C8B S1B O3B 54.3(2) . . . . ?
C9B C8B S1B O5B -7.9(2) . . . . ?
C13B C8B S1B O5B 171.64(17) . . . . ?
